data_1513231
loop_
_publ_author_name
'Ma, Chaoqun'
'Xing, Dong'
'Zhai, Changwei'
'Che, Jiuwei'
'Liu, Shunying'
'Wang, Jue'
'Hu, Wenhao'

_publ_section_title
;
 Iron Porphyrin-Catalyzed Three-Component Reaction of Ethyl Diazoacetate
 with Aliphatic Amines and \b,\g-Unsaturated \a-Keto Esters.
;
_journal_issue 24
_journal_name_full 'Organic letters'
_journal_page_first 6140
_journal_page_last 6143
_journal_paper_doi 10.1021/ol403011r
_journal_volume 15
_journal_year 2013
_chemical_formula_sum 'C29 H30 Br N O5'
_chemical_formula_weight 552.45
_chemical_name_systematic
; 
 ? 
;
_space_group_IT_number 14
_symmetry_cell_setting monoclinic
_symmetry_space_group_name_Hall '-P 2yn'
_symmetry_space_group_name_H-M 'P 1 21/n 1'
_atom_sites_solution_hydrogens geom
_atom_sites_solution_primary direct
_atom_sites_solution_secondary difmap
_audit_creation_method SHELXL-97
_cell_angle_alpha 90.00
_cell_angle_beta 98.586(2)
_cell_angle_gamma 90.00
_cell_formula_units_Z 4
_cell_length_a 10.1046(7)
_cell_length_b 10.2534(7)
_cell_length_c 27.1451(19)
_cell_measurement_temperature 296(2)
_cell_volume 2780.9(3)
_computing_structure_refinement 'SHELXL-97 (Sheldrick, 2008)'
_computing_structure_solution 'SHELXS-97 (Sheldrick, 2008)'
_diffrn_ambient_temperature 296(2)
_diffrn_measured_fraction_theta_full 0.997
_diffrn_measured_fraction_theta_max 0.997
_diffrn_radiation_monochromator graphite
_diffrn_radiation_source 'fine-focus sealed tube'
_diffrn_radiation_type MoK\a
_diffrn_radiation_wavelength 0.71073
_diffrn_reflns_av_R_equivalents 0.0396
_diffrn_reflns_av_sigmaI/netI 0.0277
_diffrn_reflns_limit_h_max 11
_diffrn_reflns_limit_h_min -11
_diffrn_reflns_limit_k_max 11
_diffrn_reflns_limit_k_min -12
_diffrn_reflns_limit_l_max 32
_diffrn_reflns_limit_l_min -32
_diffrn_reflns_number 31462
_diffrn_reflns_theta_full 25.01
_diffrn_reflns_theta_max 25.01
_diffrn_reflns_theta_min 1.52
_exptl_absorpt_coefficient_mu 1.515
_exptl_absorpt_correction_T_max 0.7617
_exptl_absorpt_correction_T_min 0.5063
_exptl_absorpt_correction_type multi-scan
_exptl_crystal_colour colorless
_exptl_crystal_density_diffrn 1.320
_exptl_crystal_density_method 'not measured'
_exptl_crystal_description block
_exptl_crystal_F_000 1144
_exptl_crystal_size_max 0.52
_exptl_crystal_size_mid 0.48
_exptl_crystal_size_min 0.19
_refine_diff_density_max 0.704
_refine_diff_density_min -0.448
_refine_diff_density_rms 0.053
_refine_ls_extinction_method none
_refine_ls_goodness_of_fit_ref 1.036
_refine_ls_hydrogen_treatment constr
_refine_ls_matrix_type full
_refine_ls_number_parameters 325
_refine_ls_number_reflns 4879
_refine_ls_number_restraints 7
_refine_ls_restrained_S_all 1.041
_refine_ls_R_factor_all 0.0775
_refine_ls_R_factor_gt 0.0563
_refine_ls_shift/su_max 0.001
_refine_ls_shift/su_mean 0.000
_refine_ls_structure_factor_coef Fsqd
_refine_ls_weighting_details 'calc w=1/[\s^2^(Fo^2^)+(0.0687P)^2^+2.8731P] where P=(Fo^2^+2Fc^2^)/3'
_refine_ls_weighting_scheme calc
_refine_ls_wR_factor_gt 0.1423
_refine_ls_wR_factor_ref 0.1569
_reflns_number_gt 3569
_reflns_number_total 4879
_reflns_threshold_expression >2sigma(I)
_cod_data_source_file ol403011r_si_001.cif
_cod_data_source_block z
_cod_depositor_comments
;
The following automatic conversions were performed:

'_symmetry_cell_setting' value 'Monoclinic' changed to 'monoclinic'
according to /home/saulius/struct/CIF-dictionaries/cif_core.dic
dictionary named 'cif_core.dic' version 2.4.2 from 2011-04-26.

Automatic conversion script
Id: cif_fix_values 1891 2012-01-12 08:04:46Z andrius 
;
_cod_original_sg_symbol_H-M P2(1)/n
_cod_database_code 1513231

loop_
_symmetry_equiv_pos_as_xyz
'x, y, z'
'-x+1/2, y+1/2, -z+1/2'
'-x, -y, -z'
'x-1/2, -y-1/2, z-1/2'

loop_
_atom_site_label
_atom_site_type_symbol
_atom_site_fract_x
_atom_site_fract_y
_atom_site_fract_z
_atom_site_U_iso_or_equiv
_atom_site_adp_type
_atom_site_occupancy
_atom_site_symmetry_multiplicity
_atom_site_calc_flag
_atom_site_refinement_flags
Br1 Br 0.97569(5) 0.76794(6) 0.21089(2) 0.0957(3) Uani 1 1 d .
O1 O 0.1653(3) 1.2765(3) 0.22451(11) 0.0839(9) Uani 1 1 d .
O2 O 0.2938(3) 1.3879(3) 0.17939(9) 0.0635(7) Uani 1 1 d .
O3 O 0.2517(4) 1.1734(4) 0.02232(13) 0.1103(13) Uani 1 1 d .
O4 O 0.1551(4) 1.0201(3) 0.06062(14) 0.0968(11) Uani 1 1 d .
O5 O 0.1468(2) 1.0760(3) 0.16354(10) 0.0672(7) Uani 1 1 d .
H5A H 0.1235 1.0315 0.1386 0.101 Uiso 1 1 calc R
N1 N 0.0663(3) 1.3012(3) 0.09321(10) 0.0486(7) Uani 1 1 d .
C1 C -0.1718(4) 1.2900(4) 0.10304(16) 0.0598(10) Uani 1 1 d .
C2 C -0.2950(4) 1.2887(5) 0.07311(19) 0.0780(12) Uani 1 1 d .
H2A H -0.3054 1.2454 0.0427 0.094 Uiso 1 1 calc R
C3 C -0.4023(4) 1.3514(6) 0.0883(3) 0.0993(17) Uani 1 1 d .
H3A H -0.4849 1.3498 0.0679 0.119 Uiso 1 1 calc R
C4 C -0.3898(5) 1.4150(6) 0.1322(3) 0.1022(19) Uani 1 1 d .
H4A H -0.4631 1.4575 0.1418 0.123 Uiso 1 1 calc R
C5 C -0.2675(5) 1.4166(5) 0.1628(2) 0.0907(15) Uani 1 1 d .
H5B H -0.2577 1.4602 0.1931 0.109 Uiso 1 1 calc R
C6 C -0.1599(4) 1.3528(4) 0.14780(18) 0.0739(12) Uani 1 1 d .
H6A H -0.0779 1.3527 0.1686 0.089 Uiso 1 1 calc R
C7 C 0.1488(4) 1.5125(4) 0.06471(14) 0.0576(9) Uani 1 1 d .
C8 C 0.2640(4) 1.5235(4) 0.04368(16) 0.0697(11) Uani 1 1 d .
H8A H 0.2844 1.4602 0.0215 0.084 Uiso 1 1 calc R
C9 C 0.3503(5) 1.6286(5) 0.0554(2) 0.0853(14) Uani 1 1 d .
H9A H 0.4292 1.6335 0.0417 0.102 Uiso 1 1 calc R
C10 C 0.3204(7) 1.7235(5) 0.0864(2) 0.1019(17) Uani 1 1 d .
H10A H 0.3782 1.7936 0.0942 0.122 Uiso 1 1 calc R
C11 C 0.2040(8) 1.7152(5) 0.1064(3) 0.116(2) Uani 1 1 d .
H11A H 0.1814 1.7814 0.1270 0.140 Uiso 1 1 calc R
C12 C 0.1205(5) 1.6103(4) 0.09618(19) 0.0852(14) Uani 1 1 d .
H12A H 0.0432 1.6051 0.1108 0.102 Uiso 1 1 calc R
C13 C 0.5534(3) 0.9617(3) 0.18688(12) 0.0486(8) Uani 1 1 d .
C14 C 0.5712(4) 0.8336(4) 0.20234(16) 0.0643(10) Uani 1 1 d .
H14A H 0.4973 0.7850 0.2081 0.077 Uiso 1 1 calc R
C15 C 0.6960(4) 0.7765(4) 0.20941(17) 0.0692(11) Uani 1 1 d .
H15A H 0.7063 0.6899 0.2194 0.083 Uiso 1 1 calc R
C16 C 0.8050(4) 0.8488(4) 0.20147(14) 0.0587(10) Uani 1 1 d .
C17 C 0.7921(4) 0.9771(4) 0.18787(14) 0.0620(10) Uani 1 1 d .
H17A H 0.8669 1.0262 0.1835 0.074 Uiso 1 1 calc R
C18 C 0.6662(4) 1.0328(4) 0.18071(14) 0.0589(9) Uani 1 1 d .
H18A H 0.6570 1.1201 0.1715 0.071 Uiso 1 1 calc R
C19 C 0.1950(3) 1.2318(3) 0.09929(12) 0.0468(8) Uani 1 1 d .
H19A H 0.2634 1.2965 0.0946 0.056 Uiso 1 1 calc R
C20 C 0.2340(3) 1.1754(3) 0.15221(13) 0.0487(8) Uani 1 1 d .
C21 C 0.3780(3) 1.1280(3) 0.15924(12) 0.0486(8) Uani 1 1 d .
H21A H 0.4424 1.1830 0.1494 0.058 Uiso 1 1 calc R
C22 C 0.4168(3) 1.0150(3) 0.17816(13) 0.0517(8) Uani 1 1 d .
H22A H 0.3500 0.9617 0.1872 0.062 Uiso 1 1 calc R
C23 C 0.2246(4) 1.2850(4) 0.18944(14) 0.0573(9) Uani 1 1 d .
C24 C 0.2928(6) 1.5004(5) 0.21190(18) 0.0934(16) Uani 1 1 d .
H24A H 0.3464 1.5686 0.2009 0.140 Uiso 1 1 calc R
H24B H 0.3287 1.4761 0.2454 0.140 Uiso 1 1 calc R
H24C H 0.2025 1.5308 0.2109 0.140 Uiso 1 1 calc R
C25 C 0.1999(4) 1.1271(4) 0.05977(15) 0.0616(10) Uani 1 1 d .
C26 C 0.2502(11) 1.0811(9) -0.0197(3) 0.201(5) Uani 1 1 d D
H26A H 0.3052 1.0054 -0.0096 0.242 Uiso 1 1 calc R
H26B H 0.1597 1.0523 -0.0318 0.242 Uiso 1 1 calc R
C27 C 0.3047(15) 1.1550(14) -0.0579(5) 0.282(7) Uani 1 1 d DU
H27A H 0.3041 1.1017 -0.0870 0.424 Uiso 1 1 calc R
H27B H 0.3949 1.1806 -0.0455 0.424 Uiso 1 1 calc R
H27C H 0.2510 1.2313 -0.0663 0.424 Uiso 1 1 calc R
C28 C 0.0551(4) 1.4001(4) 0.05305(13) 0.0585(9) Uani 1 1 d .
H28A H -0.0360 1.4327 0.0472 0.070 Uiso 1 1 calc R
H28B H 0.0731 1.3587 0.0226 0.070 Uiso 1 1 calc R
C29 C -0.0544(4) 1.2183(4) 0.08685(16) 0.0606(10) Uani 1 1 d .
H29A H -0.0366 1.1395 0.1065 0.073 Uiso 1 1 calc R
H29B H -0.0765 1.1932 0.0521 0.073 Uiso 1 1 calc R

loop_
_atom_site_aniso_label
_atom_site_aniso_U_11
_atom_site_aniso_U_22
_atom_site_aniso_U_33
_atom_site_aniso_U_23
_atom_site_aniso_U_13
_atom_site_aniso_U_12
Br1 0.0595(3) 0.1012(4) 0.1219(5) -0.0016(3) -0.0010(3) 0.0334(2)
O1 0.086(2) 0.106(2) 0.0663(18) 0.0087(17) 0.0318(16) 0.0171(18)
O2 0.0731(17) 0.0605(16) 0.0569(15) -0.0100(13) 0.0094(13) 0.0058(14)
O3 0.156(3) 0.104(3) 0.083(2) -0.041(2) 0.056(2) -0.033(3)
O4 0.119(3) 0.0524(19) 0.120(3) -0.0207(18) 0.020(2) -0.0046(18)
O5 0.0466(14) 0.0701(17) 0.0832(18) 0.0253(14) 0.0039(12) -0.0034(12)
N1 0.0392(14) 0.0488(16) 0.0558(17) 0.0039(13) 0.0002(12) 0.0043(12)
C1 0.0434(19) 0.057(2) 0.077(3) 0.016(2) 0.0027(18) 0.0018(16)
C2 0.051(2) 0.091(3) 0.088(3) 0.017(3) -0.001(2) 0.004(2)
C3 0.044(2) 0.122(5) 0.130(5) 0.035(4) 0.009(3) 0.017(3)
C4 0.067(3) 0.100(4) 0.150(5) 0.033(4) 0.049(4) 0.027(3)
C5 0.083(3) 0.087(3) 0.109(4) 0.005(3) 0.037(3) 0.015(3)
C6 0.057(2) 0.075(3) 0.089(3) 0.000(2) 0.008(2) 0.006(2)
C7 0.061(2) 0.053(2) 0.056(2) 0.0168(18) 0.0008(18) 0.0106(17)
C8 0.065(3) 0.070(3) 0.074(3) 0.014(2) 0.009(2) 0.008(2)
C9 0.063(3) 0.092(4) 0.100(4) 0.026(3) 0.011(2) -0.010(3)
C10 0.128(5) 0.069(3) 0.108(4) 0.008(3) 0.016(4) -0.023(3)
C11 0.168(6) 0.061(3) 0.131(5) -0.013(3) 0.057(5) -0.021(4)
C12 0.102(4) 0.063(3) 0.098(3) 0.005(3) 0.039(3) 0.005(3)
C13 0.0471(18) 0.0463(19) 0.0519(19) -0.0006(15) 0.0056(15) 0.0063(15)
C14 0.056(2) 0.046(2) 0.090(3) 0.011(2) 0.009(2) 0.0046(17)
C15 0.063(2) 0.047(2) 0.095(3) 0.006(2) 0.004(2) 0.0147(18)
C16 0.048(2) 0.064(3) 0.061(2) -0.0038(18) -0.0004(16) 0.0165(18)
C17 0.049(2) 0.067(3) 0.070(2) 0.008(2) 0.0091(18) 0.0036(18)
C18 0.053(2) 0.051(2) 0.072(2) 0.0122(18) 0.0080(18) 0.0082(17)
C19 0.0410(17) 0.0471(19) 0.0513(19) 0.0033(15) 0.0032(14) 0.0048(14)
C20 0.0404(17) 0.0483(19) 0.057(2) 0.0079(16) 0.0067(15) 0.0025(15)
C21 0.0442(18) 0.048(2) 0.053(2) 0.0061(16) 0.0042(15) 0.0044(15)
C22 0.0444(18) 0.049(2) 0.062(2) 0.0028(17) 0.0064(16) 0.0008(15)
C23 0.050(2) 0.073(3) 0.048(2) 0.0071(18) 0.0033(16) 0.0199(19)
C24 0.125(4) 0.073(3) 0.080(3) -0.023(3) 0.008(3) 0.014(3)
C25 0.059(2) 0.059(3) 0.064(2) -0.008(2) 0.0033(19) 0.0089(19)
C26 0.311(13) 0.171(8) 0.148(7) -0.103(6) 0.119(8) -0.092(8)
C27 0.284(7) 0.284(7) 0.280(7) -0.004(2) 0.045(2) -0.003(2)
C28 0.052(2) 0.066(2) 0.054(2) 0.0146(18) -0.0014(16) 0.0116(18)
C29 0.048(2) 0.057(2) 0.074(3) -0.0006(19) -0.0033(17) -0.0017(17)

loop_
_atom_type_symbol
_atom_type_description
_atom_type_scat_dispersion_real
_atom_type_scat_dispersion_imag
_atom_type_scat_source
C C 0.0033 0.0016 'International Tables Vol C Tables 4.2.6.8 and 6.1.1.4'
H H 0.0000 0.0000 'International Tables Vol C Tables 4.2.6.8 and 6.1.1.4'
N N 0.0061 0.0033 'International Tables Vol C Tables 4.2.6.8 and 6.1.1.4'
O O 0.0106 0.0060 'International Tables Vol C Tables 4.2.6.8 and 6.1.1.4'
Br Br -0.2901 2.4595 'International Tables Vol C Tables 4.2.6.8 and 6.1.1.4'

loop_
_geom_angle_atom_site_label_1
_geom_angle_atom_site_label_2
_geom_angle_atom_site_label_3
_geom_angle
C23 O2 C24 117.2(3)
C25 O3 C26 114.2(5)
C20 O5 H5A 109.5
C19 N1 C29 115.9(3)
C19 N1 C28 112.5(3)
C29 N1 C28 109.7(3)
C6 C1 C2 118.7(4)
C6 C1 C29 121.2(3)
C2 C1 C29 120.0(4)
C3 C2 C1 120.0(5)
C3 C2 H2A 120.0
C1 C2 H2A 120.0
C4 C3 C2 121.2(5)
C4 C3 H3A 119.4
C2 C3 H3A 119.4
C3 C4 C5 119.6(5)
C3 C4 H4A 120.2
C5 C4 H4A 120.2
C6 C5 C4 119.4(5)
C6 C5 H5B 120.3
C4 C5 H5B 120.3
C1 C6 C5 121.1(4)
C1 C6 H6A 119.5
C5 C6 H6A 119.5
C8 C7 C12 117.7(4)
C8 C7 C28 121.6(4)
C12 C7 C28 120.6(4)
C7 C8 C9 120.6(4)
C7 C8 H8A 119.7
C9 C8 H8A 119.7
C10 C9 C8 120.6(5)
C10 C9 H9A 119.7
C8 C9 H9A 119.7
C9 C10 C11 119.2(5)
C9 C10 H10A 120.4
C11 C10 H10A 120.4
C10 C11 C12 120.6(5)
C10 C11 H11A 119.7
C12 C11 H11A 119.7
C11 C12 C7 121.3(5)
C11 C12 H12A 119.4
C7 C12 H12A 119.4
C14 C13 C18 117.7(3)
C14 C13 C22 118.6(3)
C18 C13 C22 123.7(3)
C15 C14 C13 121.4(4)
C15 C14 H14A 119.3
C13 C14 H14A 119.3
C16 C15 C14 119.2(4)
C16 C15 H15A 120.4
C14 C15 H15A 120.4
C17 C16 C15 121.1(3)
C17 C16 Br1 120.4(3)
C15 C16 Br1 118.5(3)
C16 C17 C18 119.0(4)
C16 C17 H17A 120.5
C18 C17 H17A 120.5
C17 C18 C13 121.5(3)
C17 C18 H18A 119.2
C13 C18 H18A 119.2
N1 C19 C25 112.5(3)
N1 C19 C20 112.6(3)
C25 C19 C20 111.1(3)
N1 C19 H19A 106.7
C25 C19 H19A 106.7
C20 C19 H19A 106.7
O5 C20 C21 111.1(3)
O5 C20 C23 106.6(3)
C21 C20 C23 107.8(3)
O5 C20 C19 113.1(3)
C21 C20 C19 110.1(3)
C23 C20 C19 107.9(3)
C22 C21 C20 124.0(3)
C22 C21 H21A 118.0
C20 C21 H21A 118.0
C21 C22 C13 127.8(3)
C21 C22 H22A 116.1
C13 C22 H22A 116.1
O1 C23 O2 124.4(4)
O1 C23 C20 124.1(4)
O2 C23 C20 111.5(3)
O2 C24 H24A 109.5
O2 C24 H24B 109.5
H24A C24 H24B 109.5
O2 C24 H24C 109.5
H24A C24 H24C 109.5
H24B C24 H24C 109.5
O4 C25 O3 123.4(4)
O4 C25 C19 125.8(4)
O3 C25 C19 110.6(4)
C27 C26 O3 104.7(8)
C27 C26 H26A 110.8
O3 C26 H26A 110.8
C27 C26 H26B 110.8
O3 C26 H26B 110.8
H26A C26 H26B 108.9
C26 C27 H27A 109.5
C26 C27 H27B 109.5
H27A C27 H27B 109.5
C26 C27 H27C 109.5
H27A C27 H27C 109.5
H27B C27 H27C 109.5
N1 C28 C7 113.3(3)
N1 C28 H28A 108.9
C7 C28 H28A 108.9
N1 C28 H28B 108.9
C7 C28 H28B 108.9
H28A C28 H28B 107.7
N1 C29 C1 110.9(3)
N1 C29 H29A 109.5
C1 C29 H29A 109.5
N1 C29 H29B 109.5
C1 C29 H29B 109.5
H29A C29 H29B 108.1

loop_
_geom_bond_atom_site_label_1
_geom_bond_atom_site_label_2
_geom_bond_distance
Br1 C16 1.896(3)
O1 C23 1.201(4)
O2 C23 1.317(5)
O2 C24 1.453(5)
O3 C25 1.301(5)
O3 C26 1.480(7)
O4 C25 1.189(5)
O5 C20 1.411(4)
O5 H5A 0.8200
N1 C19 1.469(4)
N1 C29 1.475(4)
N1 C28 1.481(4)
C1 C6 1.364(6)
C1 C2 1.381(6)
C1 C29 1.516(5)
C2 C3 1.375(7)
C2 H2A 0.9300
C3 C4 1.347(8)
C3 H3A 0.9300
C4 C5 1.383(8)
C4 H4A 0.9300
C5 C6 1.381(6)
C5 H5B 0.9300
C6 H6A 0.9300
C7 C8 1.375(5)
C7 C12 1.375(6)
C7 C28 1.495(5)
C8 C9 1.393(6)
C8 H8A 0.9300
C9 C10 1.351(7)
C9 H9A 0.9300
C10 C11 1.369(8)
C10 H10A 0.9300
C11 C12 1.370(7)
C11 H11A 0.9300
C12 H12A 0.9300
C13 C14 1.382(5)
C13 C18 1.384(5)
C13 C22 1.471(5)
C14 C15 1.378(5)
C14 H14A 0.9300
C15 C16 1.371(6)
C15 H15A 0.9300
C16 C17 1.367(6)
C17 C18 1.382(5)
C17 H17A 0.9300
C18 H18A 0.9300
C19 C25 1.524(5)
C19 C20 1.545(5)
C19 H19A 0.9800
C20 C21 1.518(4)
C20 C23 1.524(5)
C21 C22 1.304(5)
C21 H21A 0.9300
C22 H22A 0.9300
C24 H24A 0.9600
C24 H24B 0.9600
C24 H24C 0.9600
C26 C27 1.457(9)
C26 H26A 0.9700
C26 H26B 0.9700
C27 H27A 0.9600
C27 H27B 0.9600
C27 H27C 0.9600
C28 H28A 0.9700
C28 H28B 0.9700
C29 H29A 0.9700
C29 H29B 0.9700

loop_
_geom_torsion_atom_site_label_1
_geom_torsion_atom_site_label_2
_geom_torsion_atom_site_label_3
_geom_torsion_atom_site_label_4
_geom_torsion
C6 C1 C2 C3 0.8(7)
C29 C1 C2 C3 178.6(4)
C1 C2 C3 C4 0.1(8)
C2 C3 C4 C5 -0.5(9)
C3 C4 C5 C6 0.0(8)
C2 C1 C6 C5 -1.4(7)
C29 C1 C6 C5 -179.1(4)
C4 C5 C6 C1 1.0(7)
C12 C7 C8 C9 2.0(6)
C28 C7 C8 C9 -179.5(4)
C7 C8 C9 C10 -2.0(7)
C8 C9 C10 C11 0.0(9)
C9 C10 C11 C12 1.9(10)
C10 C11 C12 C7 -1.9(9)
C8 C7 C12 C11 0.0(7)
C28 C7 C12 C11 -178.6(5)
C18 C13 C14 C15 -2.7(6)
C22 C13 C14 C15 177.6(4)
C13 C14 C15 C16 0.8(7)
C14 C15 C16 C17 1.6(6)
C14 C15 C16 Br1 -179.5(3)
C15 C16 C17 C18 -1.9(6)
Br1 C16 C17 C18 179.2(3)
C16 C17 C18 C13 -0.2(6)
C14 C13 C18 C17 2.4(6)
C22 C13 C18 C17 -177.9(3)
C29 N1 C19 C25 49.3(4)
C28 N1 C19 C25 -78.1(4)
C29 N1 C19 C20 -77.3(4)
C28 N1 C19 C20 155.3(3)
N1 C19 C20 O5 65.8(4)
C25 C19 C20 O5 -61.5(4)
N1 C19 C20 C21 -169.3(3)
C25 C19 C20 C21 63.4(4)
N1 C19 C20 C23 -51.8(4)
C25 C19 C20 C23 -179.1(3)
O5 C20 C21 C22 -6.6(5)
C23 C20 C21 C22 109.8(4)
C19 C20 C21 C22 -132.7(4)
C20 C21 C22 C13 -179.2(3)
C14 C13 C22 C21 -173.0(4)
C18 C13 C22 C21 7.3(6)
C24 O2 C23 O1 -2.9(5)
C24 O2 C23 C20 179.6(3)
O5 C20 C23 O1 8.0(5)
C21 C20 C23 O1 -111.4(4)
C19 C20 C23 O1 129.7(4)
O5 C20 C23 O2 -174.5(3)
C21 C20 C23 O2 66.1(4)
C19 C20 C23 O2 -52.8(4)
C26 O3 C25 O4 0.1(8)
C26 O3 C25 C19 -175.3(6)
N1 C19 C25 O4 -81.7(5)
C20 C19 C25 O4 45.7(5)
N1 C19 C25 O3 93.5(4)
C20 C19 C25 O3 -139.1(3)
C25 O3 C26 C27 176.7(8)
C19 N1 C28 C7 -67.5(4)
C29 N1 C28 C7 161.9(3)
C8 C7 C28 N1 103.2(4)
C12 C7 C28 N1 -78.4(4)
C19 N1 C29 C1 155.4(3)
C28 N1 C29 C1 -75.8(4)
C6 C1 C29 N1 -49.2(5)
C2 C1 C29 N1 133.1(4)
